data_1566124
loop_
_publ_author_name
'Saunthwal, Rakesh K.'
'Mortimer, James'
'Orr-Ewing, Andrew'
'Clayden, Jonathan'

_publ_section_title
;
 Enantioselective one-carbon expansion of aromatic rings by simultaneous
 formation and chromoselective irradiation of a transient coloured enolate
;
_journal_name_full 'Chemical Science'
_journal_paper_doi 10.1039/D1SC06684F
_journal_year 2022
_chemical_absolute_configuration ad
_chemical_formula_moiety 'C19 H23 N O2'
_chemical_formula_sum 'C19 H23 N O2'
_chemical_formula_weight 297.38
_space_group_crystal_system orthorhombic
_space_group_IT_number 19
_space_group_name_Hall 'P 2ac 2ab'
_space_group_name_H-M_alt 'P 21 21 21'
_atom_sites_solution_hydrogens mixed
_atom_sites_solution_primary dual
_atom_sites_solution_secondary difmap
_audit_creation_date 2021-04-16
_audit_creation_method
;
Olex2 1.2
(compiled 2018.05.29 svn.r3508 for OlexSys, GUI svn.r5506)
;
_audit_update_record
;
2021-05-12 deposited with the CCDC.	2022-01-25 downloaded from the CCDC.
;
_cell_angle_alpha 90
_cell_angle_beta 90
_cell_angle_gamma 90
_cell_formula_units_Z 8
_cell_length_a 9.4746(3)
_cell_length_b 12.0701(4)
_cell_length_c 30.0751(11)
_cell_measurement_reflns_used 9591
_cell_measurement_temperature 100
_cell_measurement_theta_max 68.46
_cell_measurement_theta_min 4.89
_cell_volume 3439.4(2)
_computing_cell_refinement 'SAINT v8.39.0 (Bruker, 2018)'
_computing_data_collection 'Bruker SC-XRD Suite'
_computing_data_reduction 'SAINT v8.39.0 (Bruker, 2018)'
_computing_molecular_graphics 'Olex2 (Dolomanov et al., 2009)'
_computing_publication_material 'Olex2 (Dolomanov et al., 2009)'
_computing_structure_refinement 'ShelXL (Sheldrick, 2015)'
_computing_structure_solution 'ShelXT (Sheldrick, 2015)'
_diffrn_ambient_temperature 100.0
_diffrn_detector 'Bruker PHOTON III C7'
_diffrn_detector_type CPAD
_diffrn_measured_fraction_theta_full 1.000
_diffrn_measured_fraction_theta_max 0.998
_diffrn_measurement_device 'Bruker D8 Venture dual source kappa CPAD'
_diffrn_measurement_device_type 'Bruker D8 Venture dual source kappa CPAD'
_diffrn_measurement_method '\f and \w-scan'
_diffrn_radiation_monochromator 'focusing mirrors'
_diffrn_radiation_probe x-ray
_diffrn_radiation_type CuK\a
_diffrn_radiation_wavelength 1.54178
_diffrn_reflns_av_R_equivalents 0.0302
_diffrn_reflns_av_unetI/netI 0.0093
_diffrn_reflns_Laue_measured_fraction_full 1.000
_diffrn_reflns_Laue_measured_fraction_max 0.998
_diffrn_reflns_limit_h_max 11
_diffrn_reflns_limit_h_min -11
_diffrn_reflns_limit_k_max 14
_diffrn_reflns_limit_k_min -13
_diffrn_reflns_limit_l_max 36
_diffrn_reflns_limit_l_min -36
_diffrn_reflns_number 127528
_diffrn_reflns_point_group_measured_fraction_full 1.000
_diffrn_reflns_point_group_measured_fraction_max 0.999
_diffrn_reflns_theta_full 67.679
_diffrn_reflns_theta_max 68.552
_diffrn_reflns_theta_min 2.939
_diffrn_source 'microfocus sealed X-ray tube'
_diffrn_source_type 'Incoatec I\uS microsource'
_diffrn_standards_number 0
_exptl_absorpt_coefficient_mu 0.582
_exptl_absorpt_correction_T_max 0.7531
_exptl_absorpt_correction_T_min 0.4336
_exptl_absorpt_correction_type multi-scan
_exptl_absorpt_process_details
'SADABS-2016/2 (Bruker,2016/2) was used for absorption correction. wR2(int) was 0.1595 before and 0.0546 after correction. The Ratio of minimum to maximum transmission is 0.5758. The \l/2 correction factor is Not present.'
_exptl_crystal_colour 'clear colourless'
_exptl_crystal_colour_lustre clear
_exptl_crystal_colour_primary colourless
_exptl_crystal_density_diffrn 1.149
_exptl_crystal_description needle
_exptl_crystal_F_000 1280
_exptl_crystal_size_max 0.587
_exptl_crystal_size_mid 0.19
_exptl_crystal_size_min 0.12
_refine_diff_density_max 0.128
_refine_diff_density_min -0.133
_refine_diff_density_rms 0.030
_refine_ls_abs_structure_details
;
 Flack x determined using 2715 quotients [(I+)-(I-)]/[(I+)+(I-)]
 (Parsons, Flack and Wagner, Acta Cryst. B69 (2013) 249-259).
;
_refine_ls_abs_structure_Flack -0.01(3)
_refine_ls_extinction_method none
_refine_ls_goodness_of_fit_ref 1.051
_refine_ls_hydrogen_treatment mixed
_refine_ls_matrix_type full
_refine_ls_number_parameters 452
_refine_ls_number_reflns 6333
_refine_ls_number_restraints 105
_refine_ls_restrained_S_all 1.049
_refine_ls_R_factor_all 0.0268
_refine_ls_R_factor_gt 0.0266
_refine_ls_shift/su_max 0.001
_refine_ls_shift/su_mean 0.000
_refine_ls_structure_factor_coef Fsqd
_refine_ls_weighting_details 'w=1/[\s^2^(Fo^2^)+(0.0355P)^2^+0.6587P] where P=(Fo^2^+2Fc^2^)/3'
_refine_ls_weighting_scheme calc
_refine_ls_wR_factor_gt 0.0672
_refine_ls_wR_factor_ref 0.0674
_reflns_Friedel_coverage 0.766
_reflns_Friedel_fraction_full 1.000
_reflns_Friedel_fraction_max 0.999
_reflns_number_gt 6290
_reflns_number_total 6333
_reflns_threshold_expression 'I > 2\s(I)'
_cod_data_source_file d1sc06684f2.cif
_cod_data_source_block rs_660aa
_cod_depositor_comments
;
The following automatic conversions were performed:

data item '_diffrn_radiation_probe' value 'X-ray' was changed to
'x-ray' in accordance with the
/home/data/users/saulius/crontab/automatic-downloads/rss-feeds/RSC/lib/dictionaries/cif_core.dic
dictionary named 'cif_core.dic' version 2.4.2 last updated on
2011-04-26.

Automatic conversion script
Id: cif_fix_values 7556 2019-12-06 15:28:31Z antanas 
;
_cod_database_code 1566124
_shelx_shelxl_version_number 2017/1
_shelx_space_group_comment
;
The symmetry employed for this shelxl refinement is uniquely defined
by the following loop, which should always be used as a source of
symmetry information in preference to the above space-group names.
They are only intended as comments.
;
_shelx_estimated_absorpt_t_max 0.933
_shelx_estimated_absorpt_t_min 0.726
_olex2_refinement_description
;
1. Fixed Uiso
 At 1.2 times of:
  All C(H) groups, All N(H) groups
 At 1.5 times of:
  All C(H,H,H) groups
2. Restrained distances
 C36-C37 \\sim C36A-C37A \\sim C36-C38 \\sim C36A-C38A
 with sigma of 0.005
 C37-C38 \\sim C37A-C38A
 with sigma of 0.01
 N2-C36 \\sim N2A-C36A
 with sigma of 0.005
 C35-N2 \\sim C35-N2A
 with sigma of 0.01
3. Uiso/Uaniso restraints and constraints
C36 \\sim C36A \\sim C37 \\sim C37A \\sim C38 \\sim C38A \\sim N2 \\sim N2A:
within 2A with sigma of 0.005 and sigma for terminal atoms of 0.01
4. Others
 Sof(C36A)=Sof(H36A)=Sof(C37A)=Sof(H37D)=Sof(H37E)=Sof(H37F)=Sof(C38A)=
 Sof(H38D)=Sof(H38E)=Sof(H38F)=Sof(N2A)=Sof(H2A)=1-FVAR(1)
 Sof(C36)=Sof(H36)=Sof(C37)=Sof(H37A)=Sof(H37B)=Sof(H37C)=Sof(C38)=Sof(H38A)=
 Sof(H38B)=Sof(H38C)=Sof(N2)=Sof(H2)=FVAR(1)
5.a Ternary CH refined with riding coordinates:
 C17(H17), C36(H36), C36A(H36A)
5.b Aromatic/amide H refined with riding coordinates:
 C3(H3), C4(H4), C5(H5), C7(H7), C9(H9), C10(H10), C11(H11), C12(H12),
 C13(H13), C22(H22), C23(H23), C24(H24), C26(H26), C28(H28), C29(H29), C30(H30),
  C31(H31), C32(H32), N2A(H2A)
5.c Idealised Me refined as rotating group:
 C14(H14A,H14B,H14C), C15(H15A,H15B,H15C), C18(H18A,H18B,H18C), C19(H19A,H19B,
 H19C), C33(H33A,H33B,H33C), C34(H34A,H34B,H34C), C37(H37A,H37B,H37C),
 C37A(H37D,H37E,H37F), C38(H38A,H38B,H38C), C38A(H38D,H38E,H38F)
;
_olex2_date_sample_data_collection 2021-04-15
_olex2_date_sample_submission 2021-04-13
_olex2_exptl_crystal_mounting_method 'Oil on glass fibre'
_olex2_submission_special_instructions 'No special instructions were received'

loop_
_space_group_symop_operation_xyz
'x, y, z'
'-x+1/2, -y, z+1/2'
'-x, y+1/2, -z+1/2'
'x+1/2, -y+1/2, -z'

loop_
_atom_site_label
_atom_site_type_symbol
_atom_site_fract_x
_atom_site_fract_y
_atom_site_fract_z
_atom_site_U_iso_or_equiv
_atom_site_adp_type
_atom_site_occupancy
_atom_site_site_symmetry_order
_atom_site_calc_flag
_atom_site_refinement_flags_posn
_atom_site_refinement_flags_adp
_atom_site_refinement_flags_occupancy
_atom_site_disorder_assembly
_atom_site_disorder_group
C1 C 0.37267(17) 0.57853(13) 0.72872(5) 0.0229(3) Uani 1 1 d . . . . .
C2 C 0.26178(17) 0.49141(15) 0.71783(5) 0.0255(3) Uani 1 1 d . . . . .
C3 C 0.29252(18) 0.39267(14) 0.69901(5) 0.0273(3) Uani 1 1 d . . . . .
H3 H 0.218587 0.339672 0.697323 0.033 Uiso 1 1 calc R . . . .
C4 C 0.42782(19) 0.36091(13) 0.68129(5) 0.0262(3) Uani 1 1 d . . . . .
H4 H 0.450950 0.284411 0.682711 0.031 Uiso 1 1 calc R . . . .
C5 C 0.52552(16) 0.42861(13) 0.66282(5) 0.0222(3) Uani 1 1 d . . . . .
H5 H 0.612534 0.397121 0.653517 0.027 Uiso 1 1 calc R . . . .
C6 C 0.50463(15) 0.54620(12) 0.65650(5) 0.0189(3) Uani 1 1 d . . . . .
C7 C 0.42870(16) 0.61195(13) 0.68347(5) 0.0206(3) Uani 1 1 d . . . . .
H7 H 0.408630 0.684884 0.673416 0.025 Uiso 1 1 calc R . . . .
C8 C 0.48735(17) 0.53495(13) 0.76030(5) 0.0239(3) Uani 1 1 d . . . . .
C9 C 0.4544(2) 0.45821(15) 0.79322(5) 0.0308(4) Uani 1 1 d . . . . .
H9 H 0.362945 0.425963 0.794031 0.037 Uiso 1 1 calc R . . . .
C10 C 0.5543(2) 0.42828(16) 0.82500(6) 0.0381(4) Uani 1 1 d . . . . .
H10 H 0.530949 0.375194 0.847132 0.046 Uiso 1 1 calc R . . . .
C11 C 0.6868(2) 0.47525(19) 0.82450(6) 0.0421(5) Uani 1 1 d . . . . .
H11 H 0.754733 0.454687 0.846221 0.051 Uiso 1 1 calc R . . . .
C12 C 0.7206(2) 0.5528(2) 0.79209(6) 0.0436(5) Uani 1 1 d . . . . .
H12 H 0.811717 0.585714 0.791710 0.052 Uiso 1 1 calc R . . . .
C13 C 0.62107(19) 0.58237(16) 0.76017(6) 0.0334(4) Uani 1 1 d . . . . .
H13 H 0.644758 0.635465 0.738073 0.040 Uiso 1 1 calc R . . . .
C14 C 0.30817(19) 0.68126(15) 0.75110(6) 0.0316(4) Uani 1 1 d . . . . .
H14A H 0.233216 0.711411 0.732188 0.047 Uiso 1 1 calc GR . . . .
H14B H 0.381587 0.737450 0.755372 0.047 Uiso 1 1 calc GR . . . .
H14C H 0.268590 0.660377 0.780019 0.047 Uiso 1 1 calc GR . . . .
C15 C 0.01405(19) 0.4655(2) 0.70937(6) 0.0444(5) Uani 1 1 d . . . . .
H15A H 0.028852 0.461577 0.677160 0.067 Uiso 1 1 calc GR . . . .
H15B H -0.074349 0.504675 0.715569 0.067 Uiso 1 1 calc GR . . . .
H15C H 0.008891 0.390283 0.721581 0.067 Uiso 1 1 calc GR . . . .
C16 C 0.57176(15) 0.59430(12) 0.61559(5) 0.0185(3) Uani 1 1 d . . . . .
C17 C 0.53914(17) 0.71230(13) 0.54951(5) 0.0260(3) Uani 1 1 d . . . . .
H17 H 0.644571 0.715935 0.549934 0.031 Uiso 1 1 calc R . . . .
C18 C 0.4938(2) 0.64290(17) 0.50962(6) 0.0383(4) Uani 1 1 d . . . . .
H18A H 0.531363 0.567628 0.512676 0.057 Uiso 1 1 calc GR . . . .
H18B H 0.530463 0.676453 0.482281 0.057 Uiso 1 1 calc GR . . . .
H18C H 0.390553 0.640023 0.508261 0.057 Uiso 1 1 calc GR . . . .
C19 C 0.4821(2) 0.82971(15) 0.54694(6) 0.0402(4) Uani 1 1 d . . . . .
H19A H 0.378664 0.827663 0.546394 0.060 Uiso 1 1 calc GR . . . .
H19B H 0.516841 0.865453 0.519813 0.060 Uiso 1 1 calc GR . . . .
H19C H 0.513815 0.871757 0.572955 0.060 Uiso 1 1 calc GR . . . .
N1 N 0.49151(15) 0.66134(11) 0.59103(4) 0.0208(3) Uani 1 1 d . . . . .
H1 H 0.407(2) 0.6674(15) 0.5961(6) 0.022(5) Uiso 1 1 d . . . . .
O1 O 0.12923(12) 0.52368(12) 0.72956(4) 0.0349(3) Uani 1 1 d . . . . .
O2 O 0.69634(11) 0.57159(9) 0.60639(4) 0.0248(2) Uani 1 1 d . . . . .
C20 C -0.05298(15) 0.40322(12) 0.53344(5) 0.0196(3) Uani 1 1 d . . . . .
C21 C 0.06047(17) 0.39127(12) 0.49790(5) 0.0219(3) Uani 1 1 d . . . . .
C22 C 0.20001(17) 0.39264(12) 0.50714(6) 0.0248(3) Uani 1 1 d . . . . .
H22 H 0.263307 0.380069 0.483162 0.030 Uiso 1 1 calc R . . . .
C23 C 0.26047(16) 0.41160(13) 0.55034(6) 0.0250(3) Uani 1 1 d . . . . .
H23 H 0.345340 0.372881 0.556776 0.030 Uiso 1 1 calc R . . . .
C24 C 0.21029(16) 0.47828(13) 0.58287(5) 0.0225(3) Uani 1 1 d . . . . .
H24 H 0.261043 0.481516 0.610078 0.027 Uiso 1 1 calc R . . . .
C25 C 0.08384(16) 0.54506(12) 0.57873(5) 0.0185(3) Uani 1 1 d . . . . .
C26 C -0.02892(15) 0.51623(12) 0.55406(5) 0.0181(3) Uani 1 1 d . . . . .
H26 H -0.099049 0.571152 0.549185 0.022 Uiso 1 1 calc R . . . .
C27 C -0.04467(16) 0.31031(13) 0.56837(5) 0.0224(3) Uani 1 1 d . . . . .
C28 C 0.01062(17) 0.20620(13) 0.55826(6) 0.0287(4) Uani 1 1 d . . . . .
H28 H 0.047387 0.192161 0.529420 0.034 Uiso 1 1 calc R . . . .
C29 C 0.0122(2) 0.12284(15) 0.59019(7) 0.0381(4) Uani 1 1 d . . . . .
H29 H 0.050311 0.052263 0.583030 0.046 Uiso 1 1 calc R . . . .
C30 C -0.0413(2) 0.14190(16) 0.63225(7) 0.0418(5) Uani 1 1 d . . . . .
H30 H -0.038168 0.085387 0.654217 0.050 Uiso 1 1 calc R . . . .
C31 C -0.0998(2) 0.24464(17) 0.64207(6) 0.0396(5) Uani 1 1 d . . . . .
H31 H -0.138460 0.257861 0.670724 0.048 Uiso 1 1 calc R . . . .
C32 C -0.10198(18) 0.32793(14) 0.61037(6) 0.0285(4) Uani 1 1 d . . . . .
H32 H -0.142955 0.397612 0.617375 0.034 Uiso 1 1 calc R . . . .
C33 C -0.20241(17) 0.40161(14) 0.51331(6) 0.0251(3) Uani 1 1 d . . . . .
H33A H -0.211708 0.462057 0.491754 0.038 Uiso 1 1 calc GR . . . .
H33B H -0.272272 0.411146 0.537030 0.038 Uiso 1 1 calc GR . . . .
H33C H -0.218337 0.330590 0.498333 0.038 Uiso 1 1 calc GR . . . .
C34 C 0.0999(2) 0.37045(17) 0.41993(6) 0.0398(5) Uani 1 1 d . . . . .
H34A H 0.046012 0.367675 0.392127 0.060 Uiso 1 1 calc GR . . . .
H34B H 0.158976 0.304104 0.422361 0.060 Uiso 1 1 calc GR . . . .
H34C H 0.159901 0.436564 0.420052 0.060 Uiso 1 1 calc GR . . . .
C35 C 0.08585(16) 0.65528(12) 0.60214(5) 0.0201(3) Uani 1 1 d D . . . .
C36 C -0.0589(3) 0.8069(3) 0.63403(15) 0.0232(7) Uani 0.823(15) 1 d D U P A 1
H36 H 0.021907 0.855237 0.625024 0.028 Uiso 0.823(15) 1 calc R . P A 1
C36A C -0.0528(17) 0.7846(15) 0.6455(6) 0.0251(19) Uani 0.177(15) 1 d D U P A 2
H36A H 0.039185 0.825264 0.645932 0.030 Uiso 0.177(15) 1 calc R . P A 2
C37 C -0.0587(6) 0.7964(5) 0.68451(13) 0.0410(11) Uani 0.823(15) 1 d D U P A 1
H37A H -0.139691 0.751765 0.693954 0.061 Uiso 0.823(15) 1 calc GR . P A 1
H37B H -0.065010 0.870285 0.697879 0.061 Uiso 0.823(15) 1 calc GR . P A 1
H37C H 0.028853 0.760443 0.694172 0.061 Uiso 0.823(15) 1 calc GR . P A 1
C37A C -0.0974(19) 0.7571(19) 0.6927(4) 0.034(3) Uani 0.177(15) 1 d D U P A 2
H37D H -0.179123 0.707347 0.691932 0.051 Uiso 0.177(15) 1 calc GR . P A 2
H37E H -0.122751 0.825456 0.708339 0.051 Uiso 0.177(15) 1 calc GR . P A 2
H37F H -0.019211 0.720702 0.708206 0.051 Uiso 0.177(15) 1 calc GR . P A 2
C38 C -0.1950(5) 0.8590(5) 0.61722(17) 0.0271(8) Uani 0.823(15) 1 d D U P A 1
H38A H -0.188666 0.870144 0.585008 0.041 Uiso 0.823(15) 1 calc GR . P A 1
H38B H -0.209427 0.930605 0.631911 0.041 Uiso 0.823(15) 1 calc GR . P A 1
H38C H -0.274549 0.809897 0.623928 0.041 Uiso 0.823(15) 1 calc GR . P A 1
C38A C -0.163(3) 0.853(2) 0.6213(7) 0.026(3) Uani 0.177(15) 1 d D U P A 2
H38D H -0.136921 0.859446 0.589850 0.040 Uiso 0.177(15) 1 calc GR . P A 2
H38E H -0.167865 0.927091 0.634565 0.040 Uiso 0.177(15) 1 calc GR . P A 2
H38F H -0.255139 0.816799 0.623784 0.040 Uiso 0.177(15) 1 calc GR . P A 2
N2 N -0.0410(3) 0.6983(3) 0.61306(14) 0.0207(7) Uani 0.823(15) 1 d D U P A 1
H2 H -0.113(3) 0.658(2) 0.6102(8) 0.024(6) Uiso 0.823(15) 1 d . . P A 1
N2A N -0.0364(15) 0.6795(15) 0.6218(6) 0.023(2) Uani 0.177(15) 1 d D U P A 2
H2A H -0.107165 0.632338 0.620469 0.027 Uiso 0.177(15) 1 calc R . P A 2
O3 O 0.00433(13) 0.37486(9) 0.45684(4) 0.0296(3) Uani 1 1 d . . . . .
O4 O 0.19730(11) 0.70552(9) 0.60922(4) 0.0263(2) Uani 1 1 d . . . . .

loop_
_atom_site_aniso_label
_atom_site_aniso_U_11
_atom_site_aniso_U_22
_atom_site_aniso_U_33
_atom_site_aniso_U_23
_atom_site_aniso_U_13
_atom_site_aniso_U_12
C1 0.0206(7) 0.0277(8) 0.0202(7) -0.0017(6) 0.0022(6) 0.0010(6)
C2 0.0191(7) 0.0394(9) 0.0180(7) 0.0045(6) 0.0030(6) -0.0028(7)
C3 0.0273(8) 0.0324(8) 0.0222(7) 0.0041(6) 0.0006(7) -0.0107(7)
C4 0.0329(9) 0.0231(7) 0.0226(7) 0.0031(6) -0.0023(7) -0.0026(7)
C5 0.0213(7) 0.0237(7) 0.0217(7) 0.0008(6) 0.0002(6) 0.0021(6)
C6 0.0137(6) 0.0229(7) 0.0202(7) 0.0010(6) -0.0026(6) -0.0006(6)
C7 0.0175(7) 0.0223(7) 0.0220(7) 0.0005(6) -0.0010(6) -0.0014(6)
C8 0.0258(8) 0.0275(8) 0.0184(7) -0.0048(6) 0.0007(6) 0.0047(7)
C9 0.0367(9) 0.0338(9) 0.0219(8) -0.0014(6) -0.0003(7) 0.0001(8)
C10 0.0557(12) 0.0352(9) 0.0235(8) 0.0001(7) -0.0033(8) 0.0087(9)
C11 0.0424(11) 0.0564(12) 0.0275(9) -0.0057(8) -0.0109(8) 0.0189(10)
C12 0.0282(10) 0.0667(14) 0.0357(10) -0.0056(9) -0.0071(8) 0.0023(9)
C13 0.0282(9) 0.0443(10) 0.0275(8) 0.0005(8) -0.0015(7) -0.0019(8)
C14 0.0288(8) 0.0389(9) 0.0272(8) -0.0050(7) 0.0034(7) 0.0074(8)
C15 0.0215(9) 0.0780(15) 0.0337(9) -0.0014(10) -0.0021(7) -0.0102(10)
C16 0.0157(7) 0.0189(6) 0.0208(7) -0.0033(6) 0.0001(6) -0.0037(6)
C17 0.0263(8) 0.0299(8) 0.0219(7) 0.0062(6) 0.0010(6) -0.0067(7)
C18 0.0472(11) 0.0437(10) 0.0241(8) 0.0014(7) 0.0013(8) -0.0092(9)
C19 0.0569(12) 0.0307(9) 0.0329(9) 0.0112(7) -0.0008(9) -0.0043(9)
N1 0.0143(7) 0.0260(6) 0.0220(6) 0.0042(5) 0.0021(5) -0.0030(5)
O1 0.0188(6) 0.0569(8) 0.0289(6) -0.0030(6) 0.0034(5) -0.0033(6)
O2 0.0152(5) 0.0283(6) 0.0309(6) 0.0007(5) 0.0048(5) -0.0008(4)
C20 0.0167(7) 0.0178(7) 0.0244(7) -0.0001(6) 0.0012(6) -0.0006(6)
C21 0.0278(8) 0.0143(6) 0.0238(7) -0.0009(6) 0.0030(6) 0.0003(6)
C22 0.0247(8) 0.0171(7) 0.0327(8) 0.0007(6) 0.0105(7) 0.0027(6)
C23 0.0156(7) 0.0194(7) 0.0398(9) 0.0040(7) 0.0025(6) 0.0009(6)
C24 0.0167(7) 0.0202(7) 0.0306(8) 0.0038(6) -0.0005(6) -0.0023(6)
C25 0.0164(7) 0.0186(7) 0.0205(7) 0.0021(5) 0.0042(6) -0.0015(6)
C26 0.0151(7) 0.0185(7) 0.0207(7) 0.0014(6) 0.0052(5) 0.0009(5)
C27 0.0160(7) 0.0213(7) 0.0299(8) 0.0027(6) -0.0015(6) -0.0054(6)
C28 0.0219(7) 0.0230(8) 0.0412(9) 0.0038(7) 0.0013(7) -0.0030(7)
C29 0.0291(9) 0.0250(8) 0.0602(12) 0.0120(8) -0.0065(9) -0.0035(7)
C30 0.0412(11) 0.0361(10) 0.0481(11) 0.0220(9) -0.0143(9) -0.0169(8)
C31 0.0446(11) 0.0430(10) 0.0313(9) 0.0081(8) -0.0016(8) -0.0224(9)
C32 0.0265(8) 0.0285(8) 0.0306(8) 0.0023(7) 0.0027(7) -0.0100(7)
C33 0.0219(8) 0.0223(7) 0.0312(8) -0.0027(6) -0.0046(7) -0.0008(7)
C34 0.0536(12) 0.0412(10) 0.0245(9) -0.0029(7) 0.0099(8) 0.0102(9)
C35 0.0171(7) 0.0221(7) 0.0209(7) 0.0011(6) 0.0001(6) -0.0011(6)
C36 0.0213(11) 0.0223(13) 0.0261(16) -0.0064(10) -0.0026(10) 0.0025(10)
C36A 0.020(3) 0.025(4) 0.031(4) -0.006(3) -0.001(3) -0.002(3)
C37 0.052(2) 0.041(2) 0.0303(15) -0.0105(15) -0.0129(14) 0.0195(18)
C37A 0.042(6) 0.035(6) 0.025(5) -0.005(5) 0.002(4) 0.008(5)
C38 0.0221(18) 0.0253(13) 0.0339(15) -0.0039(11) -0.0061(12) 0.0062(13)
C38A 0.032(7) 0.019(6) 0.028(6) -0.011(5) 0.004(5) -0.007(6)
N2 0.0149(9) 0.0197(12) 0.0275(15) -0.0031(10) 0.0019(9) -0.0018(8)
N2A 0.021(3) 0.022(4) 0.025(4) -0.010(4) 0.002(3) -0.004(3)
O3 0.0362(6) 0.0282(6) 0.0242(6) -0.0040(4) 0.0034(5) 0.0025(5)
O4 0.0163(5) 0.0246(5) 0.0381(6) -0.0053(5) -0.0012(5) -0.0023(5)

loop_
_atom_type_symbol
_atom_type_description
_atom_type_scat_dispersion_real
_atom_type_scat_dispersion_imag
_atom_type_scat_source
C C 0.0181 0.0091 'International Tables Vol C Tables 4.2.6.8 and 6.1.1.4'
H H 0.0000 0.0000 'International Tables Vol C Tables 4.2.6.8 and 6.1.1.4'
N N 0.0311 0.0180 'International Tables Vol C Tables 4.2.6.8 and 6.1.1.4'
O O 0.0492 0.0322 'International Tables Vol C Tables 4.2.6.8 and 6.1.1.4'

loop_
_geom_angle_atom_site_label_1
_geom_angle_atom_site_label_2
_geom_angle_atom_site_label_3
_geom_angle
_geom_angle_site_symmetry_1
_geom_angle_site_symmetry_3
_geom_angle_publ_flag
C2 C1 C8 112.62(13) . . ?
C2 C1 C14 112.14(14) . . ?
C7 C1 C2 103.45(12) . . ?
C7 C1 C8 113.50(13) . . ?
C7 C1 C14 108.53(13) . . ?
C8 C1 C14 106.64(13) . . ?
C3 C2 C1 123.41(14) . . ?
C3 C2 O1 124.04(16) . . ?
O1 C2 C1 112.54(14) . . ?
C2 C3 H3 117.2 . . ?
C2 C3 C4 125.57(15) . . ?
C4 C3 H3 117.2 . . ?
C3 C4 H4 116.6 . . ?
C5 C4 C3 126.85(15) . . ?
C5 C4 H4 116.6 . . ?
C4 C5 H5 118.2 . . ?
C4 C5 C6 123.57(15) . . ?
C6 C5 H5 118.2 . . ?
C5 C6 C16 115.43(13) . . ?
C7 C6 C5 125.01(14) . . ?
C7 C6 C16 119.54(13) . . ?
C1 C7 H7 117.5 . . ?
C6 C7 C1 124.92(14) . . ?
C6 C7 H7 117.5 . . ?
C9 C8 C1 120.61(15) . . ?
C13 C8 C1 120.12(14) . . ?
C13 C8 C9 118.74(16) . . ?
C8 C9 H9 119.7 . . ?
C8 C9 C10 120.55(17) . . ?
C10 C9 H9 119.7 . . ?
C9 C10 H10 119.8 . . ?
C11 C10 C9 120.34(18) . . ?
C11 C10 H10 119.8 . . ?
C10 C11 H11 120.2 . . ?
C10 C11 C12 119.69(17) . . ?
C12 C11 H11 120.2 . . ?
C11 C12 H12 120.0 . . ?
C11 C12 C13 120.02(19) . . ?
C13 C12 H12 120.0 . . ?
C8 C13 C12 120.65(18) . . ?
C8 C13 H13 119.7 . . ?
C12 C13 H13 119.7 . . ?
C1 C14 H14A 109.5 . . ?
C1 C14 H14B 109.5 . . ?
C1 C14 H14C 109.5 . . ?
H14A C14 H14B 109.5 . . ?
H14A C14 H14C 109.5 . . ?
H14B C14 H14C 109.5 . . ?
H15A C15 H15B 109.5 . . ?
H15A C15 H15C 109.5 . . ?
H15B C15 H15C 109.5 . . ?
O1 C15 H15A 109.5 . . ?
O1 C15 H15B 109.5 . . ?
O1 C15 H15C 109.5 . . ?
N1 C16 C6 116.54(13) . . ?
O2 C16 C6 119.95(13) . . ?
O2 C16 N1 123.50(14) . . ?
C18 C17 H17 108.4 . . ?
C19 C17 H17 108.4 . . ?
C19 C17 C18 111.86(15) . . ?
N1 C17 H17 108.4 . . ?
N1 C17 C18 110.71(13) . . ?
N1 C17 C19 109.01(14) . . ?
C17 C18 H18A 109.5 . . ?
C17 C18 H18B 109.5 . . ?
C17 C18 H18C 109.5 . . ?
H18A C18 H18B 109.5 . . ?
H18A C18 H18C 109.5 . . ?
H18B C18 H18C 109.5 . . ?
C17 C19 H19A 109.5 . . ?
C17 C19 H19B 109.5 . . ?
C17 C19 H19C 109.5 . . ?
H19A C19 H19B 109.5 . . ?
H19A C19 H19C 109.5 . . ?
H19B C19 H19C 109.5 . . ?
C16 N1 C17 123.50(14) . . ?
C16 N1 H1 120.6(13) . . ?
C17 N1 H1 115.0(13) . . ?
C2 O1 C15 116.89(15) . . ?
C21 C20 C27 111.98(12) . . ?
C21 C20 C33 111.83(13) . . ?
C26 C20 C21 105.44(12) . . ?
C26 C20 C27 111.64(12) . . ?
C26 C20 C33 108.09(12) . . ?
C27 C20 C33 107.84(12) . . ?
C22 C21 C20 123.04(14) . . ?
C22 C21 O3 124.86(15) . . ?
O3 C21 C20 112.04(13) . . ?
C21 C22 H22 117.4 . . ?
C21 C22 C23 125.26(15) . . ?
C23 C22 H22 117.4 . . ?
C22 C23 H23 116.3 . . ?
C24 C23 C22 127.44(14) . . ?
C24 C23 H23 116.3 . . ?
C23 C24 H24 118.0 . . ?
C23 C24 C25 124.01(15) . . ?
C25 C24 H24 118.0 . . ?
C24 C25 C35 116.17(13) . . ?
C26 C25 C24 124.01(14) . . ?
C26 C25 C35 119.75(13) . . ?
C20 C26 H26 117.4 . . ?
C25 C26 C20 125.27(13) . . ?
C25 C26 H26 117.4 . . ?
C28 C27 C20 121.79(14) . . ?
C32 C27 C20 119.25(14) . . ?
C32 C27 C28 118.83(15) . . ?
C27 C28 H28 119.8 . . ?
C29 C28 C27 120.34(17) . . ?
C29 C28 H28 119.8 . . ?
C28 C29 H29 119.7 . . ?
C30 C29 C28 120.50(18) . . ?
C30 C29 H29 119.7 . . ?
C29 C30 H30 120.4 . . ?
C29 C30 C31 119.28(17) . . ?
C31 C30 H30 120.4 . . ?
C30 C31 H31 119.8 . . ?
C32 C31 C30 120.48(18) . . ?
C32 C31 H31 119.8 . . ?
C27 C32 H32 119.7 . . ?
C31 C32 C27 120.52(17) . . ?
C31 C32 H32 119.7 . . ?
C20 C33 H33A 109.5 . . ?
C20 C33 H33B 109.5 . . ?
C20 C33 H33C 109.5 . . ?
H33A C33 H33B 109.5 . . ?
H33A C33 H33C 109.5 . . ?
H33B C33 H33C 109.5 . . ?
H34A C34 H34B 109.5 . . ?
H34A C34 H34C 109.5 . . ?
H34B C34 H34C 109.5 . . ?
O3 C34 H34A 109.5 . . ?
O3 C34 H34B 109.5 . . ?
O3 C34 H34C 109.5 . . ?
N2 C35 C25 116.2(2) . . ?
N2A C35 C25 112.9(8) . . ?
O4 C35 C25 121.66(14) . . ?
O4 C35 N2 122.0(2) . . ?
O4 C35 N2A 124.0(8) . . ?
C37 C36 H36 108.5 . . ?
C38 C36 H36 108.5 . . ?
C38 C36 C37 111.5(2) . . ?
N2 C36 H36 108.5 . . ?
N2 C36 C37 110.8(2) . . ?
N2 C36 C38 109.0(3) . . ?
C37A C36A H36A 109.8 . . ?
C37A C36A C38A 112.1(8) . . ?
C38A C36A H36A 109.8 . . ?
N2A C36A H36A 109.8 . . ?
N2A C36A C37A 107.2(11) . . ?
N2A C36A C38A 108.1(15) . . ?
C36 C37 H37A 109.5 . . ?
C36 C37 H37B 109.5 . . ?
C36 C37 H37C 109.5 . . ?
H37A C37 H37B 109.5 . . ?
H37A C37 H37C 109.5 . . ?
H37B C37 H37C 109.5 . . ?
C36A C37A H37D 109.5 . . ?
C36A C37A H37E 109.5 . . ?
C36A C37A H37F 109.5 . . ?
H37D C37A H37E 109.5 . . ?
H37D C37A H37F 109.5 . . ?
H37E C37A H37F 109.5 . . ?
C36 C38 H38A 109.5 . . ?
C36 C38 H38B 109.5 . . ?
C36 C38 H38C 109.5 . . ?
H38A C38 H38B 109.5 . . ?
H38A C38 H38C 109.5 . . ?
H38B C38 H38C 109.5 . . ?
C36A C38A H38D 109.5 . . ?
C36A C38A H38E 109.5 . . ?
C36A C38A H38F 109.5 . . ?
H38D C38A H38E 109.5 . . ?
H38D C38A H38F 109.5 . . ?
H38E C38A H38F 109.5 . . ?
C35 N2 C36 123.5(3) . . ?
C35 N2 H2 118.5(16) . . ?
C36 N2 H2 117.7(16) . . ?
C35 N2A C36A 119.9(12) . . ?
C35 N2A H2A 120.1 . . ?
C36A N2A H2A 120.1 . . ?
C21 O3 C34 117.52(14) . . ?

loop_
_geom_bond_atom_site_label_1
_geom_bond_atom_site_label_2
_geom_bond_distance
_geom_bond_site_symmetry_2
_geom_bond_publ_flag
C1 C2 1.522(2) . ?
C1 C7 1.515(2) . ?
C1 C8 1.536(2) . ?
C1 C14 1.538(2) . ?
C2 C3 1.351(2) . ?
C2 O1 1.361(2) . ?
C3 H3 0.9500 . ?
C3 C4 1.440(2) . ?
C4 H4 0.9500 . ?
C4 C5 1.354(2) . ?
C5 H5 0.9500 . ?
C5 C6 1.446(2) . ?
C6 C7 1.344(2) . ?
C6 C16 1.502(2) . ?
C7 H7 0.9500 . ?
C8 C9 1.391(2) . ?
C8 C13 1.390(2) . ?
C9 H9 0.9500 . ?
C9 C10 1.393(3) . ?
C10 H10 0.9500 . ?
C10 C11 1.378(3) . ?
C11 H11 0.9500 . ?
C11 C12 1.389(3) . ?
C12 H12 0.9500 . ?
C12 C13 1.393(3) . ?
C13 H13 0.9500 . ?
C14 H14A 0.9800 . ?
C14 H14B 0.9800 . ?
C14 H14C 0.9800 . ?
C15 H15A 0.9800 . ?
C15 H15B 0.9800 . ?
C15 H15C 0.9800 . ?
C15 O1 1.433(2) . ?
C16 N1 1.334(2) . ?
C16 O2 1.2429(18) . ?
C17 H17 1.0000 . ?
C17 C18 1.525(2) . ?
C17 C19 1.519(2) . ?
C17 N1 1.4634(19) . ?
C18 H18A 0.9800 . ?
C18 H18B 0.9800 . ?
C18 H18C 0.9800 . ?
C19 H19A 0.9800 . ?
C19 H19B 0.9800 . ?
C19 H19C 0.9800 . ?
N1 H1 0.82(2) . ?
C20 C21 1.523(2) . ?
C20 C26 1.516(2) . ?
C20 C27 1.539(2) . ?
C20 C33 1.540(2) . ?
C21 C22 1.351(2) . ?
C21 O3 1.359(2) . ?
C22 H22 0.9500 . ?
C22 C23 1.438(2) . ?
C23 H23 0.9500 . ?
C23 C24 1.353(2) . ?
C24 H24 0.9500 . ?
C24 C25 1.449(2) . ?
C25 C26 1.347(2) . ?
C25 C35 1.505(2) . ?
C26 H26 0.9500 . ?
C27 C28 1.395(2) . ?
C27 C32 1.391(2) . ?
C28 H28 0.9500 . ?
C28 C29 1.391(2) . ?
C29 H29 0.9500 . ?
C29 C30 1.382(3) . ?
C30 H30 0.9500 . ?
C30 C31 1.390(3) . ?
C31 H31 0.9500 . ?
C31 C32 1.386(3) . ?
C32 H32 0.9500 . ?
C33 H33A 0.9800 . ?
C33 H33B 0.9800 . ?
C33 H33C 0.9800 . ?
C34 H34A 0.9800 . ?
C34 H34B 0.9800 . ?
C34 H34C 0.9800 . ?
C34 O3 1.433(2) . ?
C35 N2 1.349(3) . ?
C35 N2A 1.332(11) . ?
C35 O4 1.2362(19) . ?
C36 H36 1.0000 . ?
C36 C37 1.523(3) . ?
C36 C38 1.521(3) . ?
C36 N2 1.465(3) . ?
C36A H36A 1.0000 . ?
C36A C37A 1.517(6) . ?
C36A C38A 1.517(6) . ?
C36A N2A 1.465(6) . ?
C37 H37A 0.9800 . ?
C37 H37B 0.9800 . ?
C37 H37C 0.9800 . ?
C37A H37D 0.9800 . ?
C37A H37E 0.9800 . ?
C37A H37F 0.9800 . ?
C38 H38A 0.9800 . ?
C38 H38B 0.9800 . ?
C38 H38C 0.9800 . ?
C38A H38D 0.9800 . ?
C38A H38E 0.9800 . ?
C38A H38F 0.9800 . ?
N2 H2 0.84(3) . ?
N2A H2A 0.8800 . ?

loop_
_geom_hbond_atom_site_label_D
_geom_hbond_atom_site_label_H
_geom_hbond_atom_site_label_A
_geom_hbond_distance_DH
_geom_hbond_distance_HA
_geom_hbond_distance_DA
_geom_hbond_angle_DHA
_geom_hbond_site_symmetry_A
_geom_hbond_publ_flag
N1 H1 O4 0.82(2) 2.08(2) 2.8903(18) 172.4(18) . yes
N2 H2 O2 0.84(3) 2.09(3) 2.928(4) 174(2) 1_455 yes
N2A H2A O2 0.88 2.05 2.885(17) 159.1 1_455 yes

loop_
_geom_torsion_atom_site_label_1
_geom_torsion_atom_site_label_2
_geom_torsion_atom_site_label_3
_geom_torsion_atom_site_label_4
_geom_torsion
_geom_torsion_site_symmetry_1
_geom_torsion_site_symmetry_2
_geom_torsion_site_symmetry_3
_geom_torsion_site_symmetry_4
_geom_torsion_publ_flag
C1 C2 C3 C4 -8.7(3) . . . . ?
C1 C2 O1 C15 161.73(15) . . . . ?
C1 C8 C9 C10 -172.63(15) . . . . ?
C1 C8 C13 C12 172.33(17) . . . . ?
C2 C1 C7 C6 -67.79(19) . . . . ?
C2 C1 C8 C9 -34.10(19) . . . . ?
C2 C1 C8 C13 154.36(15) . . . . ?
C2 C3 C4 C5 -30.3(3) . . . . ?
C3 C2 O1 C15 -18.9(2) . . . . ?
C3 C4 C5 C6 -2.6(3) . . . . ?
C4 C5 C6 C7 32.7(2) . . . . ?
C4 C5 C6 C16 -145.69(15) . . . . ?
C5 C6 C7 C1 10.6(2) . . . . ?
C5 C6 C16 N1 133.37(14) . . . . ?
C5 C6 C16 O2 -47.20(19) . . . . ?
C6 C16 N1 C17 -178.06(13) . . . . ?
C7 C1 C2 C3 64.85(19) . . . . ?
C7 C1 C2 O1 -115.77(14) . . . . ?
C7 C1 C8 C9 -151.23(14) . . . . ?
C7 C1 C8 C13 37.2(2) . . . . ?
C7 C6 C16 N1 -45.09(19) . . . . ?
C7 C6 C16 O2 134.35(15) . . . . ?
C8 C1 C2 C3 -58.09(19) . . . . ?
C8 C1 C2 O1 121.29(15) . . . . ?
C8 C1 C7 C6 54.6(2) . . . . ?
C8 C9 C10 C11 0.7(3) . . . . ?
C9 C8 C13 C12 0.6(3) . . . . ?
C9 C10 C11 C12 0.0(3) . . . . ?
C10 C11 C12 C13 -0.3(3) . . . . ?
C11 C12 C13 C8 0.0(3) . . . . ?
C13 C8 C9 C10 -1.0(2) . . . . ?
C14 C1 C2 C3 -178.40(15) . . . . ?
C14 C1 C2 O1 0.98(19) . . . . ?
C14 C1 C7 C6 172.95(15) . . . . ?
C14 C1 C8 C9 89.31(17) . . . . ?
C14 C1 C8 C13 -82.22(18) . . . . ?
C16 C6 C7 C1 -171.08(13) . . . . ?
C18 C17 N1 C16 94.98(18) . . . . ?
C19 C17 N1 C16 -141.56(16) . . . . ?
O1 C2 C3 C4 172.02(15) . . . . ?
O2 C16 N1 C17 2.5(2) . . . . ?
C20 C21 C22 C23 -3.8(2) . . . . ?
C20 C21 O3 C34 175.53(13) . . . . ?
C20 C27 C28 C29 -177.80(15) . . . . ?
C20 C27 C32 C31 178.09(16) . . . . ?
C21 C20 C26 C25 -67.39(18) . . . . ?
C21 C20 C27 C28 -27.3(2) . . . . ?
C21 C20 C27 C32 156.94(14) . . . . ?
C21 C22 C23 C24 -33.8(3) . . . . ?
C22 C21 O3 C34 -7.0(2) . . . . ?
C22 C23 C24 C25 -1.1(3) . . . . ?
C23 C24 C25 C26 31.4(2) . . . . ?
C23 C24 C25 C35 -145.44(15) . . . . ?
C24 C25 C26 C20 11.1(2) . . . . ?
C24 C25 C35 N2 -155.8(3) . . . . ?
C24 C25 C35 N2A -139.7(10) . . . . ?
C24 C25 C35 O4 27.2(2) . . . . ?
C25 C35 N2 C36 -177.04(19) . . . . ?
C25 C35 N2A C36A -179.1(10) . . . . ?
C26 C20 C21 C22 61.34(18) . . . . ?
C26 C20 C21 O3 -121.13(13) . . . . ?
C26 C20 C27 C28 -145.25(14) . . . . ?
C26 C20 C27 C32 38.97(18) . . . . ?
C26 C25 C35 N2 27.2(3) . . . . ?
C26 C25 C35 N2A 43.2(10) . . . . ?
C26 C25 C35 O4 -149.85(15) . . . . ?
C27 C20 C21 C22 -60.26(19) . . . . ?
C27 C20 C21 O3 117.27(14) . . . . ?
C27 C20 C26 C25 54.43(19) . . . . ?
C27 C28 C29 C30 0.2(3) . . . . ?
C28 C27 C32 C31 2.2(2) . . . . ?
C28 C29 C30 C31 1.4(3) . . . . ?
C29 C30 C31 C32 -1.3(3) . . . . ?
C30 C31 C32 C27 -0.6(3) . . . . ?
C32 C27 C28 C29 -2.0(2) . . . . ?
C33 C20 C21 C22 178.58(14) . . . . ?
C33 C20 C21 O3 -3.90(17) . . . . ?
C33 C20 C26 C25 172.87(14) . . . . ?
C33 C20 C27 C28 96.16(17) . . . . ?
C33 C20 C27 C32 -79.62(17) . . . . ?
C35 C25 C26 C20 -172.12(13) . . . . ?
C37 C36 N2 C35 -91.0(5) . . . . ?
C37A C36A N2A C35 -123.8(18) . . . . ?
C38 C36 N2 C35 146.0(5) . . . . ?
C38A C36A N2A C35 115.1(18) . . . . ?
O3 C21 C22 C23 179.01(14) . . . . ?
O4 C35 N2 C36 0.0(4) . . . . ?
O4 C35 N2A C36A 14.3(18) . . . . ?
